data_1534630
loop_
_publ_author_name
'Schmidt, T.'
'Jeitschko, W.'
'Altmeyer, R.O.'

_publ_section_title
;
 The lanthanoid polyantimonides with the ideal compositions Pr5 Sb12 and
 Nd5 Sb12 crystallizing with a new structure type and Ho2 Sb5 with (Dy2
 Sb5)-type structure
;
_journal_name_full 'Journal of Solid State Chemistry'
_journal_page_first 259
_journal_page_last 272
_journal_volume 173
_journal_year 2003
_chemical_formula_sum 'Ho2 Sb5'
_space_group_IT_number 11
_symmetry_space_group_name_Hall '-P 2yb'
_symmetry_space_group_name_H-M 'P 1 21/m 1'
_cell_angle_alpha 90
_cell_angle_beta 102.14
_cell_angle_gamma 90
_cell_formula_units_Z 4
_cell_length_a 13.018
_cell_length_b 4.149
_cell_length_c 14.511
_cell_volume 766.236
_citation_journal_id_ASTM JSSCBI
_cod_data_source_file Schmidt_JSSCBI_2003_762.cif
_cod_data_source_block Ho2Sb5
_cod_database_code 1534630

loop_
_symmetry_equiv_pos_as_xyz
x,y,z
-x,y+1/2,-z
-x,-y,-z
x,-y-1/2,z

loop_
_atom_site_label
_atom_site_type_symbol
_atom_site_fract_x
_atom_site_fract_y
_atom_site_fract_z
_atom_site_occupancy
_atom_site_U_iso_or_equiv
Ho2 Ho+3 0.33189 0.25 0.57798 1 0.0
Sb3 Sb-1 0.27696 0.25 0.06069 1 0.0
Sb7 Sb-1 0.58099 0.25 0.97553 1 0.0
Ho4 Ho+3 0.60885 0.25 0.77115 1 0.0
Sb9 Sb-1 0.85605 0.25 0.48139 1 0.0
Sb4 Sb-1 0.28396 0.25 0.34734 1 0.0
Sb1 Sb-1 0.02889 0.25 0.09174 1 0.0
Sb10 Sb-1 0.86047 0.25 0.77911 1 0.0
Ho1 Ho+3 0.04658 0.25 0.36227 1 0.0
Sb2 Sb-1 0.13971 0.25 0.67885 1 0.0
Sb5 Sb-1 0.57395 0.25 0.26554 1 0.0
Sb6 Sb-1 0.57482 0.25 0.55157 1 0.0
Sb8 Sb-1 0.84747 0.25 0.17056 1 0.0
Ho3 Ho+3 0.33906 0.25 0.85514 1 0.0
